data_7028246
loop_
_publ_author_name
'Favero, Lucilla'
'Marchetti, Fabio'
'Pampaloni, Guido'
'Zacchini, Stefano'

_publ_section_title
;
 The interaction of molybdenum pentachloride with O- and S-heterocycles.
;
_journal_issue 2
_journal_name_full 'Dalton transactions (Cambridge, England : 2003)'
_journal_page_first 495
_journal_page_last 504
_journal_paper_doi 10.1039/c3dt52271g
_journal_volume 43
_journal_year 2014
_chemical_formula_sum 'C10 H20 Cl4 Mo O2'
_chemical_formula_weight 410.00
_chemical_name_systematic
; 
 ? 
;
_space_group_IT_number 43
_symmetry_cell_setting orthorhombic
_symmetry_space_group_name_Hall 'F 2 -2d'
_symmetry_space_group_name_H-M 'F d d 2'
_atom_sites_solution_hydrogens geom
_atom_sites_solution_primary direct
_atom_sites_solution_secondary difmap
_audit_creation_method SHELXL-97
_cell_angle_alpha 90.00
_cell_angle_beta 90.00
_cell_angle_gamma 90.00
_cell_formula_units_Z 8
_cell_length_a 34.221(6)
_cell_length_b 7.4263(13)
_cell_length_c 12.199(2)
_cell_measurement_reflns_used 6053
_cell_measurement_temperature 100(2)
_cell_measurement_theta_max 28.5495
_cell_measurement_theta_min 2.3805
_cell_volume 3100.2(9)
_computing_cell_refinement 'APEX2 (Bruker AXS, 2006)'
_computing_data_collection 'APEX2 (Bruker AXS, 2006)'
_computing_data_reduction 'SAINT (Bruker AXS, 2004)'
_computing_molecular_graphics 'ORTEPII (Johnson, 1996)'
_computing_publication_material 'XCIF (Bruker AXS, 2001)'
_computing_structure_refinement 'SHELXL-97 (Sheldrick, 1997)'
_computing_structure_solution 'SHELXS-97 (Sheldrick, 1990)'
_diffrn_ambient_temperature 100(2)
_diffrn_measured_fraction_theta_full 0.992
_diffrn_measured_fraction_theta_max 0.992
_diffrn_measurement_device_type 'CCD area detector'
_diffrn_measurement_method 'phi and omega scans'
_diffrn_radiation_monochromator graphite
_diffrn_radiation_source 'fine-focus sealed tube'
_diffrn_radiation_type MoK\a
_diffrn_radiation_wavelength 0.71073
_diffrn_reflns_av_R_equivalents 0.0237
_diffrn_reflns_av_unetI/netI 0.0198
_diffrn_reflns_limit_h_max 43
_diffrn_reflns_limit_h_min -43
_diffrn_reflns_limit_k_max 9
_diffrn_reflns_limit_k_min -9
_diffrn_reflns_limit_l_max 16
_diffrn_reflns_limit_l_min -16
_diffrn_reflns_number 8334
_diffrn_reflns_theta_full 27.99
_diffrn_reflns_theta_max 27.99
_diffrn_reflns_theta_min 2.38
_exptl_absorpt_coefficient_mu 1.524
_exptl_absorpt_correction_T_max 0.8383
_exptl_absorpt_correction_T_min 0.7711
_exptl_absorpt_correction_type empirical
_exptl_absorpt_process_details
; 
 Data were corrected for Lorentz polarization and absorption
 effects (empirical absorption correction SADABS).
 R(int) =  0.0677 (selected reflections only, before parameter refinement)
 R(int) =  0.0272 (selected reflections only, after parameter refinement)
;
_exptl_crystal_colour orange
_exptl_crystal_density_diffrn 1.757
_exptl_crystal_density_method 'not measured'
_exptl_crystal_description plate
_exptl_crystal_F_000 1648
_exptl_crystal_size_max 0.18
_exptl_crystal_size_mid 0.13
_exptl_crystal_size_min 0.12
_refine_diff_density_max 0.753
_refine_diff_density_min -0.759
_refine_diff_density_rms 0.102
_refine_ls_abs_structure_details 'Flack H D (1983), Acta Cryst. A39, 876-881'
_refine_ls_abs_structure_Flack -0.01(6)
_refine_ls_extinction_method none
_refine_ls_goodness_of_fit_ref 1.135
_refine_ls_hydrogen_treatment constr
_refine_ls_matrix_type full
_refine_ls_number_parameters 78
_refine_ls_number_reflns 1839
_refine_ls_number_restraints 1
_refine_ls_restrained_S_all 1.135
_refine_ls_R_factor_all 0.0302
_refine_ls_R_factor_gt 0.0287
_refine_ls_shift/su_max 0.001
_refine_ls_shift/su_mean 0.000
_refine_ls_structure_factor_coef Fsqd
_refine_ls_weighting_details 'calc w=1/[\s^2^(Fo^2^)+(0.0453P)^2^+15.3528P] where P=(Fo^2^+2Fc^2^)/3'
_refine_ls_weighting_scheme calc
_refine_ls_wR_factor_gt 0.0794
_refine_ls_wR_factor_ref 0.0806
_reflns_number_gt 1782
_reflns_number_total 1839
_reflns_threshold_expression >2sigma(I)
_cod_data_source_file c3dt52271g.txt
_cod_data_source_block fdd2
_cod_depositor_comments
;
The following automatic conversions were performed:

'_symmetry_cell_setting' value 'Orthorhombic' changed to
'orthorhombic' according to
/usr/data/users/saulius/automatic-downloads/current/RSC/lib/dictionaries/cif_core.dic
dictionary named 'cif_core.dic' version 2.4.2 from 2011-04-26.

Automatic conversion script
Id: cif_fix_values 2281 2013-09-26 08:29:07Z andrius 
;
_cod_original_sg_symbol_H-M Fdd2
_cod_database_code 7028246

loop_
_symmetry_equiv_pos_as_xyz
'x, y, z'
'-x, -y, z'
'x+1/4, -y+1/4, z+1/4'
'-x+1/4, y+1/4, z+1/4'
'x, y+1/2, z+1/2'
'-x, -y+1/2, z+1/2'
'x+1/4, -y+3/4, z+3/4'
'-x+1/4, y+3/4, z+3/4'
'x+1/2, y, z+1/2'
'-x+1/2, -y, z+1/2'
'x+3/4, -y+1/4, z+3/4'
'-x+3/4, y+1/4, z+3/4'
'x+1/2, y+1/2, z'
'-x+1/2, -y+1/2, z'
'x+3/4, -y+3/4, z+1/4'
'-x+3/4, y+3/4, z+1/4'

loop_
_atom_site_label
_atom_site_type_symbol
_atom_site_fract_x
_atom_site_fract_y
_atom_site_fract_z
_atom_site_U_iso_or_equiv
_atom_site_adp_type
_atom_site_occupancy
_atom_site_symmetry_multiplicity
_atom_site_calc_flag
_atom_site_refinement_flags
C1 C -0.70405(10) -0.2917(5) 0.2460(3) 0.0208(7) Uani 1 1 d .
H1A H -0.7155 -0.3494 0.3117 0.025 Uiso 1 1 calc R
H1B H -0.7119 -0.1633 0.2459 0.025 Uiso 1 1 calc R
C2 C -0.65970(10) -0.3056(5) 0.2508(3) 0.0231(7) Uani 1 1 d .
H2A H -0.6502 -0.2523 0.3203 0.028 Uiso 1 1 calc R
H2B H -0.6482 -0.2366 0.1894 0.028 Uiso 1 1 calc R
C3 C -0.64656(10) -0.5019(5) 0.2437(3) 0.0239(9) Uani 1 1 d .
H3A H -0.6178 -0.5068 0.2367 0.029 Uiso 1 1 calc R
H3B H -0.6540 -0.5656 0.3119 0.029 Uiso 1 1 calc R
C4 C -0.66522(10) -0.5957(5) 0.1458(4) 0.0231(7) Uani 1 1 d .
H4A H -0.6545 -0.5446 0.0772 0.028 Uiso 1 1 calc R
H4B H -0.6587 -0.7255 0.1477 0.028 Uiso 1 1 calc R
C5 C -0.70916(10) -0.5732(5) 0.1469(4) 0.0205(7) Uani 1 1 d .
H5A H -0.7206 -0.6320 0.0815 0.025 Uiso 1 1 calc R
H5B H -0.7202 -0.6315 0.2130 0.025 Uiso 1 1 calc R
Cl1 Cl -0.70419(3) -0.01451(10) 0.02959(7) 0.02001(19) Uani 1 1 d .
Cl2 Cl -0.78777(3) -0.10594(14) -0.10848(10) 0.0340(2) Uani 1 1 d .
Mo1 Mo -0.7500 -0.2500 0.01482(2) 0.02032(12) Uani 1 2 d S
O1 O -0.71905(7) -0.3800(3) 0.1468(2) 0.0179(5) Uani 1 1 d .

loop_
_atom_site_aniso_label
_atom_site_aniso_U_11
_atom_site_aniso_U_22
_atom_site_aniso_U_33
_atom_site_aniso_U_23
_atom_site_aniso_U_13
_atom_site_aniso_U_12
C1 0.0249(17) 0.0246(17) 0.0129(15) -0.0027(13) -0.0015(13) 0.0007(13)
C2 0.0237(17) 0.0256(17) 0.0200(17) -0.0011(15) -0.0012(15) -0.0028(13)
C3 0.0179(15) 0.0300(17) 0.024(3) 0.0038(15) -0.0054(13) 0.0012(14)
C4 0.0227(16) 0.0184(15) 0.0284(17) -0.0008(14) -0.0015(16) 0.0022(14)
C5 0.0215(15) 0.0151(16) 0.0247(16) 0.0018(14) -0.0041(15) -0.0019(13)
Cl1 0.0226(4) 0.0163(4) 0.0211(4) -0.0018(3) 0.0036(3) -0.0036(3)
Cl2 0.0408(5) 0.0305(5) 0.0308(5) 0.0046(4) -0.0003(5) -0.0003(4)
Mo1 0.02134(19) 0.0221(2) 0.01756(19) 0.000 0.000 -0.00640(17)
O1 0.0227(12) 0.0162(12) 0.0149(11) 0.0011(10) -0.0055(11) -0.0002(9)

loop_
_atom_type_symbol
_atom_type_description
_atom_type_scat_dispersion_real
_atom_type_scat_dispersion_imag
_atom_type_scat_source
C C 0.0033 0.0016 'International Tables Vol C Tables 4.2.6.8 and 6.1.1.4'
H H 0.0000 0.0000 'International Tables Vol C Tables 4.2.6.8 and 6.1.1.4'
O O 0.0106 0.0060 'International Tables Vol C Tables 4.2.6.8 and 6.1.1.4'
Cl Cl 0.1484 0.1585 'International Tables Vol C Tables 4.2.6.8 and 6.1.1.4'
Mo Mo -1.6832 0.6857 'International Tables Vol C Tables 4.2.6.8 and 6.1.1.4'

loop_
_geom_angle_atom_site_label_1
_geom_angle_atom_site_label_2
_geom_angle_atom_site_label_3
_geom_angle
_geom_angle_site_symmetry_1
_geom_angle_site_symmetry_3
O1 C1 C2 110.5(3) . .
O1 C1 H1A 109.6 . .
C2 C1 H1A 109.6 . .
O1 C1 H1B 109.6 . .
C2 C1 H1B 109.6 . .
H1A C1 H1B 108.1 . .
C1 C2 C3 110.9(3) . .
C1 C2 H2A 109.5 . .
C3 C2 H2A 109.5 . .
C1 C2 H2B 109.5 . .
C3 C2 H2B 109.5 . .
H2A C2 H2B 108.1 . .
C4 C3 C2 111.0(3) . .
C4 C3 H3A 109.4 . .
C2 C3 H3A 109.4 . .
C4 C3 H3B 109.4 . .
C2 C3 H3B 109.4 . .
H3A C3 H3B 108.0 . .
C5 C4 C3 111.1(3) . .
C5 C4 H4A 109.4 . .
C3 C4 H4A 109.4 . .
C5 C4 H4B 109.4 . .
C3 C4 H4B 109.4 . .
H4A C4 H4B 108.0 . .
O1 C5 C4 109.6(3) . .
O1 C5 H5A 109.7 . .
C4 C5 H5A 109.7 . .
O1 C5 H5B 109.7 . .
C4 C5 H5B 109.7 . .
H5A C5 H5B 108.2 . .
O1 Mo1 O1 83.33(14) 14_345 .
O1 Mo1 Cl2 173.26(8) 14_345 14_345
O1 Mo1 Cl2 90.25(7) . 14_345
O1 Mo1 Cl2 90.25(7) 14_345 .
O1 Mo1 Cl2 173.26(8) . .
Cl2 Mo1 Cl2 96.24(6) 14_345 .
O1 Mo1 Cl1 87.04(6) 14_345 14_345
O1 Mo1 Cl1 86.41(6) . 14_345
Cl2 Mo1 Cl1 94.60(4) 14_345 14_345
Cl2 Mo1 Cl1 91.25(3) . 14_345
O1 Mo1 Cl1 86.41(6) 14_345 .
O1 Mo1 Cl1 87.04(6) . .
Cl2 Mo1 Cl1 91.25(3) 14_345 .
Cl2 Mo1 Cl1 94.60(4) . .
Cl1 Mo1 Cl1 171.23(4) 14_345 .
C1 O1 C5 110.7(3) . .
C1 O1 Mo1 126.0(2) . .
C5 O1 Mo1 123.3(2) . .

loop_
_geom_bond_atom_site_label_1
_geom_bond_atom_site_label_2
_geom_bond_distance
_geom_bond_site_symmetry_2
C1 O1 1.469(4) .
C1 C2 1.522(5) .
C1 H1A 0.9900 .
C1 H1B 0.9900 .
C2 C3 1.528(5) .
C2 H2A 0.9900 .
C2 H2B 0.9900 .
C3 C4 1.523(5) .
C3 H3A 0.9900 .
C3 H3B 0.9900 .
C4 C5 1.513(5) .
C4 H4A 0.9900 .
C4 H4B 0.9900 .
C5 O1 1.474(4) .
C5 H5A 0.9900 .
C5 H5B 0.9900 .
Cl1 Mo1 2.3555(8) .
Cl2 Mo1 2.2534(12) .
Mo1 O1 2.155(2) 14_345
Mo1 O1 2.155(2) .
Mo1 Cl2 2.2534(12) 14_345
Mo1 Cl1 2.3555(8) 14_345

loop_
_geom_torsion_atom_site_label_1
_geom_torsion_atom_site_label_2
_geom_torsion_atom_site_label_3
_geom_torsion_atom_site_label_4
_geom_torsion
_geom_torsion_site_symmetry_1
O1 C1 C2 C3 -55.6(4) .
C1 C2 C3 C4 51.4(4) .
C2 C3 C4 C5 -52.8(4) .
C3 C4 C5 O1 57.7(4) .
C2 C1 O1 C5 61.4(4) .
C2 C1 O1 Mo1 -116.9(3) .
C4 C5 O1 C1 -62.3(4) .
C4 C5 O1 Mo1 116.2(3) .
O1 Mo1 O1 C1 -44.3(2) 14_345
Cl2 Mo1 O1 C1 133.6(2) 14_345
Cl2 Mo1 O1 C1 -61.9(7) .
Cl1 Mo1 O1 C1 -131.8(2) 14_345
Cl1 Mo1 O1 C1 42.4(2) .
O1 Mo1 O1 C5 137.5(3) 14_345
Cl2 Mo1 O1 C5 -44.5(2) 14_345
Cl2 Mo1 O1 C5 119.9(6) .
Cl1 Mo1 O1 C5 50.1(2) 14_345
Cl1 Mo1 O1 C5 -135.8(2) .
